data_4135250
loop_
_publ_author_name
'Qu, Hang'
'Huang, Zheyu'
'Dong, Xue'
'Wang, Xinchang'
'Tang, Xiao'
'Li, Zhihao'
'Gao, Wenbin'
'Liu, Haoliang'
'Huang, Ruishan'
'Zhao, Zujin'
'Zhang, Hui'
'Yang, Liulin'
'Tian, Zhongqun'
'Cao, Xiaoyu'

_publ_section_title
;
 Truncated Face-Rotating Polyhedra Constructed from Pentagonal
 Pentaphenylpyrrole through Graph Theory.
;
_journal_issue 38
_journal_name_full 'Journal of the American Chemical Society'
_journal_page_first 16223
_journal_page_last 16228
_journal_paper_doi 10.1021/jacs.0c08243
_journal_volume 142
_journal_year 2020
_chemical_formula_moiety 'C39 H25 N O5'
_chemical_formula_sum 'C39 H25 N O5'
_chemical_formula_weight 587.60
_chemical_melting_point ?
_space_group_crystal_system monoclinic
_space_group_IT_number 14
_space_group_name_Hall '-P 2ybc'
_space_group_name_H-M_alt 'P 1 21/c 1'
_atom_sites_solution_hydrogens geom
_atom_sites_solution_primary dual
_audit_creation_date 2020-01-10
_audit_creation_method
;
Olex2 1.2-alpha
(compiled 2018.07.26 svn.r3523 for OlexSys, GUI svn.r5532)
;
_cell_angle_alpha 90
_cell_angle_beta 91.267(2)
_cell_angle_gamma 90
_cell_formula_units_Z 4
_cell_length_a 10.5727(2)
_cell_length_b 9.6630(2)
_cell_length_c 38.7804(6)
_cell_measurement_reflns_used 12658
_cell_measurement_temperature 100.00(10)
_cell_measurement_theta_max 72.7890
_cell_measurement_theta_min 3.4190
_cell_volume 3960.99(13)
_computing_cell_refinement 'CrysAlisPro 1.171.39.46 (Rigaku OD, 2018)'
_computing_data_collection 'CrysAlisPro 1.171.39.46 (Rigaku OD, 2018)'
_computing_data_reduction 'CrysAlisPro 1.171.39.46 (Rigaku OD, 2018)'
_computing_molecular_graphics 'Olex2 (Dolomanov et al., 2009)'
_computing_publication_material 'Olex2 (Dolomanov et al., 2009)'
_computing_structure_refinement 'ShelXL (Sheldrick, 2015)'
_computing_structure_solution 'ShelXT (Sheldrick, 2015)'
_diffrn_ambient_environment N~2~
_diffrn_ambient_temperature 100.00(10)
_diffrn_detector 'CCD plate'
_diffrn_detector_type HyPix
_diffrn_measured_fraction_theta_full 0.992
_diffrn_measured_fraction_theta_max 0.940
_diffrn_measurement_details
;
List of Runs (angles in degrees, time in seconds):

  # Type    Start    End  Width  t~exp~   \w     \q     \k     \f   Frames
--------------------------------------------------------------------------
  1  \w    -24.00  15.00   0.50    1.06    --   46.75 -37.00  90.00   78
  2  \w     19.00  52.00   0.50    1.06    --   46.75 -37.00  90.00   66
  3  \w     35.00  61.00   0.50    1.06    --   46.75-115.00 137.00   52
  4  \w     78.00 111.00   0.50    5.00    --  101.48-115.00 137.00   66
  5  \w     73.00 108.00   0.50    5.00    --  101.48 -57.00 120.00   70
  6  \w     47.00 106.00   0.50    5.00    --  101.48 -99.00  60.00  118
  7  \w     63.00  88.00   0.50    1.06    --   46.75-167.00  -7.00   50
  8  \w     61.00 144.00   0.50    5.00    --  101.48-167.00  -7.00  166
  9  \w     79.00 174.00   0.50    5.00    --  101.48  77.00 -60.00  190
 10  \w     99.00 162.00   0.50    5.00    --  101.48 115.00-133.00  126
 11  \w     97.00 122.00   0.50    5.00    --  101.48 167.00  12.00   50
 12  \w    -70.00 -44.00   0.50    5.00    --  -88.50 125.00-180.00   52
 13  \w    -80.00 -16.00   0.50    1.06    --  -46.75 115.00-133.00  128
 14  \w    -84.00 -59.00   0.50    1.06    --  -46.75 125.00-180.00   50
 15  \w   -157.00 -72.00   0.50    5.00    --  -88.50 -57.00-180.00  170
 16  \w   -118.00 -78.00   0.50    1.06    --  -46.75-125.00-180.00   80
 17  \w    -81.00 -56.00   0.50    1.06    --  -46.75-167.00  -7.00   50
 18  \w   -114.00 -49.00   0.50    1.06    --  -46.75 -57.00 120.00  130
 19  \w   -119.00 -94.00   0.50    5.00    --  -88.50-115.00 137.00   50
 20  \w   -122.00 -73.00   0.50    5.00    --  -88.50-125.00  30.00   98
 21  \w   -157.00-130.00   0.50    5.00    --  -88.50-125.00  30.00   54
 22  \w   -152.00 -71.00   0.50    5.00    --  -88.50-125.00 120.00  162
;
_diffrn_measurement_device 'four-circle diffractometer'
_diffrn_measurement_device_type 'XtaLAB Synergy, Dualflex, HyPix'
_diffrn_measurement_method '\w scans'
_diffrn_orient_matrix_type 'CrysAlisPro convention (1999,Acta A55,543-557)'
_diffrn_orient_matrix_UB_11 0.0000927000
_diffrn_orient_matrix_UB_12 -0.1573321000
_diffrn_orient_matrix_UB_13 0.0064947000
_diffrn_orient_matrix_UB_21 -0.1418506000
_diffrn_orient_matrix_UB_22 -0.0061133000
_diffrn_orient_matrix_UB_23 -0.0098175000
_diffrn_orient_matrix_UB_31 0.0332363000
_diffrn_orient_matrix_UB_32 -0.0252900000
_diffrn_orient_matrix_UB_33 -0.0379572000
_diffrn_radiation_monochromator mirror
_diffrn_radiation_probe x-ray
_diffrn_radiation_type CuK\a
_diffrn_radiation_wavelength 1.54184
_diffrn_reflns_av_R_equivalents 0.0403
_diffrn_reflns_av_unetI/netI 0.0329
_diffrn_reflns_Laue_measured_fraction_full 0.992
_diffrn_reflns_Laue_measured_fraction_max 0.940
_diffrn_reflns_limit_h_max 13
_diffrn_reflns_limit_h_min -13
_diffrn_reflns_limit_k_max 11
_diffrn_reflns_limit_k_min -11
_diffrn_reflns_limit_l_max 35
_diffrn_reflns_limit_l_min -48
_diffrn_reflns_number 27743
_diffrn_reflns_point_group_measured_fraction_full 0.992
_diffrn_reflns_point_group_measured_fraction_max 0.940
_diffrn_reflns_theta_full 67.684
_diffrn_reflns_theta_max 73.865
_diffrn_reflns_theta_min 4.183
_diffrn_source 'micro-focus sealed X-ray tube'
_diffrn_source_type 'PhotonJet (Cu) X-ray Source'
_exptl_absorpt_coefficient_mu 0.527
_exptl_absorpt_correction_T_max 1.00000
_exptl_absorpt_correction_T_min 0.44407
_exptl_absorpt_correction_type multi-scan
_exptl_absorpt_process_details
;
CrysAlisPro 1.171.39.46 (Rigaku Oxford Diffraction, 2018)
Empirical absorption correction using spherical harmonics,
 implemented in SCALE3 ABSPACK scaling algorithm.
;
_exptl_crystal_colour 'clear light colourless'
_exptl_crystal_colour_lustre clear
_exptl_crystal_colour_modifier light
_exptl_crystal_colour_primary colourless
_exptl_crystal_density_diffrn 0.985
_exptl_crystal_density_meas ?
_exptl_crystal_density_method 'Not measured'
_exptl_crystal_description prism
_exptl_crystal_F_000 1224
_exptl_crystal_size_max 0.2
_exptl_crystal_size_mid 0.1
_exptl_crystal_size_min 0.1
_exptl_transmission_factor_max 'Not measured'
_exptl_transmission_factor_min 'Not measured'
_refine_diff_density_max 0.667
_refine_diff_density_min -0.529
_refine_diff_density_rms 0.065
_refine_ls_extinction_method none
_refine_ls_goodness_of_fit_ref 1.072
_refine_ls_hydrogen_treatment constr
_refine_ls_matrix_type full
_refine_ls_number_parameters 415
_refine_ls_number_reflns 7528
_refine_ls_number_restraints 2
_refine_ls_restrained_S_all 1.098
_refine_ls_R_factor_all 0.0902
_refine_ls_R_factor_gt 0.0854
_refine_ls_shift/su_max 0.001
_refine_ls_shift/su_mean 0.000
_refine_ls_structure_factor_coef Fsqd
_refine_ls_weighting_details 'w=1/[\s^2^(Fo^2^)+(0.0985P)^2^+5.7001P] where P=(Fo^2^+2Fc^2^)/3'
_refine_ls_weighting_scheme calc
_refine_ls_wR_factor_gt 0.2274
_refine_ls_wR_factor_ref 0.2316
_reflns_Friedel_coverage 0.000
_reflns_number_gt 6850
_reflns_number_total 7528
_reflns_threshold_expression 'I > 2\s(I)'
_cod_data_source_file ja0c08243_si_004.cif
_cod_data_source_block PPAP
_cod_depositor_comments
;
The following automatic conversions were performed:

data item '_chemical_melting_point' value 'Not measured' was changed
to '?' -- the value is undefined or not given.

data item '_exptl_crystal_density_meas' value 'Not measured' was
changed to '?' -- the value is perceived as not measured.

Automatic conversion script
Id: cif_fix_values 7556 2019-12-06 15:28:31Z antanas 

 Adding full bibliography for 4135248--4135250.cif.
;
_cod_database_code 4135250
_shelx_shelxl_version_number 2018/3
_shelx_space_group_comment
;
The symmetry employed for this shelxl refinement is uniquely defined
by the following loop, which should always be used as a source of
symmetry information in preference to the above space-group names.
They are only intended as comments.
;
_shelx_estimated_absorpt_t_max 0.949
_shelx_estimated_absorpt_t_min 0.902
_reflns_odcompleteness_completeness 99.40
_reflns_odcompleteness_iscentric 1
_reflns_odcompleteness_theta 66.97
_olex2_refinement_description
;
1. Fixed Uiso
 At 1.2 times of:
  All C(H) groups, All C(H,H) groups
2. Restrained distances
 O6-C39
 1.2 with sigma of 0.02
 O1-C11 \\sim O6-C39
 with sigma of 0.02
3. Others
 Fixed Sof: O3(0.75) H25(0.75) H25A(0.25) O4(0.25)
4.a Aromatic/amide H refined with riding coordinates:
 C27(H27), C24(H24), C28(H28), C31(H31), C30(H30), C20(H20), C21(H21),
 C13(H13), C16(H16), C17(H17), C23(H23), C14(H14), C10(H10), C18(H18), C32(H32),
  C9(H9), C6(H6), C7(H7), C34(H34), C25(H25), C25(H25A), C38(H38), C11(H11),
 C35(H35), C37(H37), C39(H39)
;
_smtbx_masks_void_probe_radius 1.2
_smtbx_masks_void_truncation_radius 1.2
_olex2_submission_special_instructions 'No special instructions were received'
_oxdiff_exptl_absorpt_empirical_details
;
Empirical correction (ABSPACK) includes:
- Absorption correction using spherical harmonics
- Frame scaling
;
_oxdiff_exptl_absorpt_empirical_full_max 1.792
_oxdiff_exptl_absorpt_empirical_full_min 0.551

loop_
_space_group_symop_operation_xyz
'x, y, z'
'-x, y+1/2, -z+1/2'
'-x, -y, -z'
'x, -y-1/2, z-1/2'

loop_
_atom_site_label
_atom_site_type_symbol
_atom_site_fract_x
_atom_site_fract_y
_atom_site_fract_z
_atom_site_U_iso_or_equiv
_atom_site_adp_type
_atom_site_occupancy
_atom_site_site_symmetry_order
_atom_site_calc_flag
_atom_site_refinement_flags_posn
_atom_site_refinement_flags_adp
_atom_site_refinement_flags_occupancy
_atom_site_disorder_assembly
_atom_site_disorder_group
O2 O 1.0708(2) 0.7557(3) 0.29619(7) 0.0578(6) Uani 1 1 d . . . . .
O5 O -0.1622(2) 0.0682(3) 0.27902(7) 0.0547(6) Uani 1 1 d . . . . .
N003 N 0.4746(2) 0.4886(3) 0.37409(6) 0.0409(6) Uani 1 1 d . . . . .
O1 O 0.7542(3) 0.8154(3) 0.49990(7) 0.0738(8) Uani 1 1 d D . . . .
C2 C 0.4672(2) 0.4064(3) 0.31983(7) 0.0304(5) Uani 1 1 d . . . . .
C4 C 0.3594(2) 0.4226(3) 0.36913(6) 0.0303(5) Uani 1 1 d . . . . .
C3 C 0.3533(2) 0.3709(3) 0.33558(6) 0.0303(5) Uani 1 1 d . . . . .
C1 C 0.5420(2) 0.4790(3) 0.34396(6) 0.0313(5) Uani 1 1 d . . . . .
C29 C 0.0522(3) 0.1351(3) 0.28973(7) 0.0357(6) Uani 1 1 d . . . . .
C27 C 0.2747(2) 0.1685(3) 0.30149(7) 0.0327(6) Uani 1 1 d . . . . .
H27 H 0.357574 0.137883 0.299477 0.039 Uiso 1 1 calc R . . . .
C26 C 0.2500(2) 0.2900(3) 0.31970(6) 0.0308(5) Uani 1 1 d . . . . .
C19 C 0.5001(2) 0.3784(3) 0.28388(6) 0.0306(5) Uani 1 1 d . . . . .
C12 C 0.6693(2) 0.5338(3) 0.33870(7) 0.0340(6) Uani 1 1 d . . . . .
C15 C 0.9104(2) 0.6414(3) 0.32763(7) 0.0362(6) Uani 1 1 d . . . . .
C24 C 0.4213(3) 0.4245(3) 0.25706(7) 0.0343(6) Uani 1 1 d . . . . .
H24 H 0.345844 0.469035 0.262022 0.041 Uiso 1 1 calc R . . . .
O3 O 0.5589(3) 0.3666(4) 0.15539(7) 0.0532(8) Uani 0.75 1 d . . P A 1
C28 C 0.1770(2) 0.0936(3) 0.28649(7) 0.0352(6) Uani 1 1 d . . . . .
H28 H 0.195101 0.014076 0.274013 0.042 Uiso 1 1 calc R . . . .
C31 C 0.1233(2) 0.3317(3) 0.32231(7) 0.0364(6) Uani 1 1 d . . . . .
H31 H 0.105061 0.412970 0.334043 0.044 Uiso 1 1 calc R . . . .
C5 C 0.5237(2) 0.5473(3) 0.40635(7) 0.0328(6) Uani 1 1 d . . . . .
C30 C 0.0260(3) 0.2559(3) 0.30804(8) 0.0390(6) Uani 1 1 d . . . . .
H30 H -0.057268 0.284690 0.310533 0.047 Uiso 1 1 calc R . . . .
C20 C 0.6117(2) 0.3084(3) 0.27634(7) 0.0349(6) Uani 1 1 d . . . . .
H20 H 0.664415 0.276467 0.294131 0.042 Uiso 1 1 calc R . . . .
C21 C 0.6436(3) 0.2865(3) 0.24227(7) 0.0371(6) Uani 1 1 d . . . . .
H21 H 0.717396 0.238817 0.237231 0.044 Uiso 1 1 calc R . . . .
C13 C 0.7670(3) 0.5113(3) 0.36281(7) 0.0377(6) Uani 1 1 d . . . . .
H13 H 0.751941 0.459980 0.382583 0.045 Uiso 1 1 calc R . . . .
C16 C 0.8126(3) 0.6636(3) 0.30352(7) 0.0378(6) Uani 1 1 d . . . . .
H16 H 0.827674 0.714437 0.283659 0.045 Uiso 1 1 calc R . . . .
C17 C 0.6939(3) 0.6106(3) 0.30903(7) 0.0379(6) Uani 1 1 d . . . . .
H17 H 0.629260 0.626131 0.292832 0.045 Uiso 1 1 calc R . . . .
C22 C 0.5662(3) 0.3353(3) 0.21577(7) 0.0385(6) Uani 1 1 d . . . . .
C23 C 0.4541(3) 0.4048(3) 0.22311(7) 0.0381(6) Uani 1 1 d . . . . .
H23 H 0.401967 0.437585 0.205292 0.046 Uiso 1 1 calc R . . . .
C33 C 0.2595(2) 0.4144(3) 0.39471(7) 0.0390(6) Uani 1 1 d . . . . .
C14 C 0.8860(3) 0.5651(3) 0.35745(7) 0.0378(6) Uani 1 1 d . . . . .
H14 H 0.950462 0.550526 0.373759 0.045 Uiso 1 1 calc R . . . .
C10 C 0.5393(3) 0.4619(3) 0.43515(7) 0.0401(6) Uani 1 1 d . . . . .
H10 H 0.510872 0.370878 0.434400 0.048 Uiso 1 1 calc R . . . .
C8 C 0.6380(3) 0.6510(3) 0.46624(7) 0.0425(7) Uani 1 1 d . . . . .
C18 C 1.0379(3) 0.6936(3) 0.32198(9) 0.0441(7) Uani 1 1 d . . . . .
H18 H 1.098642 0.678411 0.339285 0.053 Uiso 1 1 calc R . . . .
C32 C -0.0503(3) 0.0498(3) 0.27422(8) 0.0447(7) Uani 1 1 d . . . . .
H32 H -0.027612 -0.022666 0.259845 0.054 Uiso 1 1 calc R . . . .
C9 C 0.5973(3) 0.5133(4) 0.46486(8) 0.0455(7) Uani 1 1 d . . . . .
H9 H 0.609134 0.456170 0.483949 0.055 Uiso 1 1 calc R . . . .
C6 C 0.5615(3) 0.6846(3) 0.40817(8) 0.0441(7) Uani 1 1 d . . . . .
H6 H 0.548419 0.742158 0.389206 0.053 Uiso 1 1 calc R . . . .
C7 C 0.6185(3) 0.7369(3) 0.43782(8) 0.0470(7) Uani 1 1 d . . . . .
H7 H 0.643677 0.829056 0.438783 0.056 Uiso 1 1 calc R . . . .
C34 C 0.2046(3) 0.2895(4) 0.40224(8) 0.0554(9) Uani 1 1 d . . . . .
H34 H 0.234172 0.209478 0.391822 0.067 Uiso 1 1 calc R . . . .
C25 C 0.6050(4) 0.3141(4) 0.17982(9) 0.0594(9) Uani 1 1 d . . . . .
H25 H 0.671997 0.253780 0.176263 0.071 Uiso 0.75 1 calc R . P A 1
H25A H 0.564371 0.379812 0.165999 0.071 Uiso 0.25 1 calc R . P A 2
C38 C 0.2171(3) 0.5336(4) 0.41082(9) 0.0581(10) Uani 1 1 d . . . . .
H38 H 0.255055 0.618558 0.406604 0.070 Uiso 1 1 calc R . . . .
C11 C 0.7048(4) 0.7034(4) 0.49741(9) 0.0568(9) Uani 1 1 d D . . . .
H11 H 0.709057 0.645545 0.516576 0.068 Uiso 1 1 calc R . . . .
C35 C 0.1062(4) 0.2804(7) 0.42497(9) 0.0897(18) Uani 1 1 d . . . . .
H35 H 0.070516 0.195009 0.430014 0.108 Uiso 1 1 calc R . . . .
C37 C 0.1158(4) 0.5236(7) 0.43364(11) 0.096(2) Uani 1 1 d . . . . .
H37 H 0.085523 0.602645 0.444392 0.115 Uiso 1 1 calc R . . . .
C36 C 0.0620(4) 0.3982(8) 0.43998(11) 0.106(2) Uani 1 1 d . . . . .
O6 O -0.1040(4) 0.4198(7) 0.47740(12) 0.156(2) Uani 1 1 d D . . . .
C39 C -0.0412(5) 0.3808(14) 0.46424(14) 0.234(7) Uani 1 1 d D . . . .
H39 H -0.045664 0.286171 0.468380 0.281 Uiso 1 1 calc R . . . .
O4 O 0.6621(11) 0.2517(14) 0.1639(3) 0.083(4) Uani 0.25 1 d . . P A 2

loop_
_atom_site_aniso_label
_atom_site_aniso_U_11
_atom_site_aniso_U_22
_atom_site_aniso_U_33
_atom_site_aniso_U_23
_atom_site_aniso_U_13
_atom_site_aniso_U_12
O2 0.0429(12) 0.0611(15) 0.0700(15) 0.0049(12) 0.0160(11) -0.0129(11)
O5 0.0350(11) 0.0537(14) 0.0748(16) -0.0006(12) -0.0125(10) -0.0055(10)
N003 0.0384(13) 0.0460(14) 0.0382(12) -0.0021(10) 0.0021(10) -0.0054(11)
O1 0.100(2) 0.0639(17) 0.0561(15) -0.0119(13) -0.0193(14) -0.0080(16)
C2 0.0226(11) 0.0357(14) 0.0330(13) -0.0001(10) 0.0006(9) -0.0003(10)
C4 0.0281(12) 0.0317(13) 0.0312(12) -0.0032(10) 0.0054(10) -0.0023(10)
C3 0.0241(11) 0.0344(13) 0.0325(12) -0.0039(10) 0.0020(9) 0.0016(10)
C1 0.0291(12) 0.0338(14) 0.0309(12) 0.0026(10) 0.0009(10) -0.0035(10)
C29 0.0327(13) 0.0329(14) 0.0414(14) 0.0030(11) -0.0023(11) -0.0008(11)
C27 0.0283(12) 0.0305(13) 0.0395(14) -0.0010(11) 0.0035(10) 0.0045(10)
C26 0.0280(12) 0.0320(13) 0.0326(12) -0.0013(10) 0.0036(10) -0.0019(10)
C19 0.0259(12) 0.0325(13) 0.0336(13) 0.0012(10) 0.0023(10) -0.0044(10)
C12 0.0304(13) 0.0384(15) 0.0333(13) 0.0001(11) 0.0038(10) -0.0025(11)
C15 0.0314(13) 0.0344(14) 0.0430(15) -0.0041(11) 0.0074(11) -0.0008(11)
C24 0.0304(13) 0.0349(14) 0.0379(14) 0.0011(11) 0.0033(10) -0.0004(11)
O3 0.0619(19) 0.067(2) 0.0302(14) -0.0052(14) 0.0026(13) -0.0129(16)
C28 0.0332(13) 0.0335(14) 0.0388(14) -0.0046(11) 0.0011(11) 0.0023(11)
C31 0.0294(13) 0.0347(14) 0.0450(15) -0.0077(12) 0.0024(11) 0.0027(11)
C5 0.0286(12) 0.0366(14) 0.0332(13) -0.0030(11) 0.0035(10) -0.0007(11)
C30 0.0256(12) 0.0421(16) 0.0493(16) -0.0052(13) 0.0017(11) 0.0045(11)
C20 0.0284(12) 0.0371(14) 0.0392(14) 0.0028(11) 0.0026(10) -0.0005(11)
C21 0.0323(13) 0.0349(14) 0.0446(15) -0.0009(12) 0.0129(11) -0.0037(11)
C13 0.0319(13) 0.0420(16) 0.0391(14) 0.0043(12) 0.0020(11) -0.0019(12)
C16 0.0370(14) 0.0335(14) 0.0432(15) 0.0007(12) 0.0061(11) -0.0023(11)
C17 0.0335(14) 0.0388(15) 0.0412(14) 0.0042(12) -0.0027(11) -0.0045(12)
C22 0.0397(14) 0.0389(15) 0.0373(14) -0.0017(12) 0.0109(11) -0.0087(12)
C23 0.0398(15) 0.0387(15) 0.0357(14) 0.0032(11) -0.0014(11) -0.0030(12)
C33 0.0280(13) 0.0526(18) 0.0364(14) -0.0083(12) 0.0013(11) -0.0047(12)
C14 0.0284(13) 0.0418(15) 0.0430(15) -0.0007(12) -0.0009(11) -0.0015(11)
C10 0.0414(15) 0.0400(16) 0.0392(14) 0.0011(12) 0.0076(12) -0.0078(12)
C8 0.0414(15) 0.0493(17) 0.0369(14) -0.0036(13) 0.0004(12) 0.0034(13)
C18 0.0332(14) 0.0406(16) 0.0586(18) -0.0038(14) 0.0061(13) -0.0050(12)
C32 0.0380(16) 0.0396(16) 0.0559(18) 0.0026(14) -0.0114(13) -0.0037(13)
C9 0.0445(16) 0.0572(19) 0.0349(14) 0.0050(13) 0.0039(12) -0.0068(14)
C6 0.0507(17) 0.0428(16) 0.0385(15) 0.0001(13) -0.0060(13) -0.0015(14)
C7 0.0526(18) 0.0393(16) 0.0487(17) -0.0096(13) -0.0104(14) 0.0005(14)
C34 0.0518(19) 0.074(2) 0.0408(16) -0.0018(16) 0.0052(14) -0.0226(17)
C25 0.066(2) 0.066(2) 0.0468(19) -0.0049(18) 0.0202(18) -0.0109(19)
C38 0.0387(16) 0.076(2) 0.060(2) -0.0320(18) -0.0066(14) 0.0134(16)
C11 0.068(2) 0.058(2) 0.0443(17) -0.0104(15) -0.0081(15) -0.0018(18)
C35 0.063(2) 0.168(5) 0.0389(18) -0.008(3) 0.0094(17) -0.062(3)
C37 0.040(2) 0.181(6) 0.066(3) -0.073(3) -0.0118(18) 0.032(3)
C36 0.0369(19) 0.233(7) 0.049(2) -0.053(3) 0.0099(16) -0.048(3)
O6 0.069(2) 0.293(7) 0.107(3) 0.042(4) 0.047(2) 0.025(3)
C39 0.057(3) 0.58(2) 0.066(3) -0.136(7) 0.031(3) -0.089(6)
O4 0.067(7) 0.100(9) 0.083(8) -0.028(7) 0.039(6) -0.002(7)

loop_
_atom_type_symbol
_atom_type_description
_atom_type_scat_dispersion_real
_atom_type_scat_dispersion_imag
_atom_type_scat_source
C C 0.0181 0.0091 'International Tables Vol C Tables 4.2.6.8 and 6.1.1.4'
H H 0.0000 0.0000 'International Tables Vol C Tables 4.2.6.8 and 6.1.1.4'
N N 0.0311 0.0180 'International Tables Vol C Tables 4.2.6.8 and 6.1.1.4'
O O 0.0492 0.0322 'International Tables Vol C Tables 4.2.6.8 and 6.1.1.4'

loop_
_geom_angle_atom_site_label_1
_geom_angle_atom_site_label_2
_geom_angle_atom_site_label_3
_geom_angle
_geom_angle_site_symmetry_1
_geom_angle_site_symmetry_3
_geom_angle_publ_flag
C4 N003 C1 108.6(2) . . ?
C4 N003 C5 126.4(2) . . ?
C1 N003 C5 124.7(2) . . ?
C3 C2 C19 126.2(2) . . ?
C1 C2 C3 108.0(2) . . ?
C1 C2 C19 125.8(2) . . ?
N003 C4 C3 108.5(2) . . ?
N003 C4 C33 125.1(2) . . ?
C3 C4 C33 126.4(2) . . ?
C2 C3 C26 125.8(2) . . ?
C4 C3 C2 107.2(2) . . ?
C4 C3 C26 126.9(2) . . ?
N003 C1 C2 107.7(2) . . ?
N003 C1 C12 125.8(2) . . ?
C2 C1 C12 126.5(2) . . ?
C28 C29 C30 119.2(3) . . ?
C28 C29 C32 119.5(3) . . ?
C30 C29 C32 121.4(3) . . ?
C28 C27 C26 120.5(2) . . ?
C27 C26 C3 121.0(2) . . ?
C27 C26 C31 117.8(2) . . ?
C31 C26 C3 121.2(2) . . ?
C24 C19 C2 120.0(2) . . ?
C24 C19 C20 119.6(2) . . ?
C20 C19 C2 120.4(2) . . ?
C13 C12 C1 121.3(2) . . ?
C13 C12 C17 119.0(2) . . ?
C17 C12 C1 119.6(2) . . ?
C16 C15 C14 119.2(2) . . ?
C16 C15 C18 121.3(3) . . ?
C14 C15 C18 119.5(3) . . ?
C23 C24 C19 120.6(3) . . ?
C27 C28 C29 121.0(3) . . ?
C30 C31 C26 121.8(3) . . ?
C10 C5 N003 119.4(3) . . ?
C6 C5 N003 120.8(2) . . ?
C6 C5 C10 119.7(3) . . ?
C31 C30 C29 119.8(2) . . ?
C21 C20 C19 119.9(3) . . ?
C22 C21 C20 120.2(3) . . ?
C14 C13 C12 120.3(3) . . ?
C17 C16 C15 120.2(3) . . ?
C16 C17 C12 120.8(3) . . ?
C21 C22 C23 120.3(3) . . ?
C21 C22 C25 118.8(3) . . ?
C23 C22 C25 120.9(3) . . ?
C24 C23 C22 119.5(3) . . ?
C34 C33 C4 120.4(3) . . ?
C34 C33 C38 119.3(3) . . ?
C38 C33 C4 120.2(3) . . ?
C13 C14 C15 120.5(3) . . ?
C9 C10 C5 119.7(3) . . ?
C9 C8 C11 119.9(3) . . ?
C7 C8 C9 119.8(3) . . ?
C7 C8 C11 120.3(3) . . ?
O2 C18 C15 124.9(3) . . ?
O5 C32 C29 124.3(3) . . ?
C10 C9 C8 120.2(3) . . ?
C7 C6 C5 120.8(3) . . ?
C6 C7 C8 119.7(3) . . ?
C33 C34 C35 121.3(4) . . ?
O3 C25 C22 125.8(4) . . ?
O4 C25 C22 143.3(9) . . ?
C33 C38 C37 118.9(4) . . ?
O1 C11 C8 124.9(3) . . ?
C36 C35 C34 119.3(5) . . ?
C36 C37 C38 120.0(4) . . ?
C35 C36 C37 121.1(4) . . ?
C35 C36 C39 116.4(7) . . ?
C37 C36 C39 122.5(7) . . ?
O6 C39 C36 149.2(14) . . ?

loop_
_geom_bond_atom_site_label_1
_geom_bond_atom_site_label_2
_geom_bond_distance
_geom_bond_site_symmetry_2
_geom_bond_publ_flag
O2 C18 1.224(4) . ?
O5 C32 1.214(4) . ?
N003 C4 1.385(3) . ?
N003 C1 1.385(3) . ?
N003 C5 1.459(3) . ?
O1 C11 1.205(4) . ?
C2 C3 1.405(3) . ?
C2 C1 1.400(4) . ?
C2 C19 1.470(3) . ?
C4 C3 1.394(3) . ?
C4 C33 1.466(4) . ?
C3 C26 1.467(4) . ?
C1 C12 1.465(4) . ?
C29 C28 1.388(4) . ?
C29 C30 1.397(4) . ?
C29 C32 1.479(4) . ?
C27 C26 1.397(4) . ?
C27 C28 1.379(4) . ?
C26 C31 1.405(4) . ?
C19 C24 1.392(4) . ?
C19 C20 1.396(4) . ?
C12 C13 1.395(4) . ?
C12 C17 1.399(4) . ?
C15 C16 1.395(4) . ?
C15 C14 1.400(4) . ?
C15 C18 1.461(4) . ?
C24 C23 1.382(4) . ?
O3 C25 1.171(5) . ?
C31 C30 1.371(4) . ?
C5 C10 1.395(4) . ?
C5 C6 1.387(4) . ?
C20 C21 1.388(4) . ?
C21 C22 1.383(4) . ?
C13 C14 1.382(4) . ?
C16 C17 1.377(4) . ?
C22 C23 1.397(4) . ?
C22 C25 1.476(4) . ?
C33 C34 1.373(5) . ?
C33 C38 1.390(4) . ?
C10 C9 1.385(4) . ?
C8 C9 1.399(5) . ?
C8 C7 1.391(4) . ?
C8 C11 1.476(4) . ?
C6 C7 1.382(4) . ?
C34 C35 1.381(5) . ?
C25 O4 1.060(11) . ?
C38 C37 1.408(6) . ?
C35 C36 1.366(9) . ?
C37 C36 1.363(9) . ?
C36 C39 1.466(6) . ?
O6 C39 0.926(7) . ?

loop_
_smtbx_masks_void_nr
_smtbx_masks_void_average_x
_smtbx_masks_void_average_y
_smtbx_masks_void_average_z
_smtbx_masks_void_volume
_smtbx_masks_void_count_electrons
_smtbx_masks_void_content
1 -0.426 0.000 0.500 657.8 184.8 ?
2 -0.562 0.500 0.000 657.8 184.8 ?
